data_7703137
loop_
_publ_author_name
'Chen, Jing-Huo'
'Wei, Donghui'
'Yang, Guang'
'Ma, Jian-Gong'
'Cheng, Peng'

_publ_section_title
;
 A systematic investigation of structural transformation in a copper
 pyrazolato system: a case study.
;
_journal_issue 4
_journal_name_full 'Dalton transactions (Cambridge, England : 2003)'
_journal_page_first 1116
_journal_page_last 1123
_journal_paper_doi 10.1039/c9dt04263f
_journal_volume 49
_journal_year 2020
_chemical_formula_moiety 'C92 H70 Cl6 Cu6 N12 O6'
_chemical_formula_sum 'C92 H70 Cl6 Cu6 N12 O6'
_chemical_formula_weight 2033.54
_space_group_crystal_system monoclinic
_space_group_IT_number 15
_space_group_name_Hall '-C 2yc'
_space_group_name_H-M_alt 'C 1 2/c 1'
_atom_sites_solution_hydrogens mixed
_atom_sites_solution_primary iterative
_audit_creation_date 2019-10-29
_audit_creation_method
;
Olex2 1.2-beta
(compiled 2017.08.10 svn.r3458 for OlexSys, GUI svn.r5381)
;
_audit_update_record
;
2019-11-04 deposited with the CCDC.	2019-12-05 downloaded from the CCDC.
;
_cell_angle_alpha 90
_cell_angle_beta 100.387(3)
_cell_angle_gamma 90
_cell_formula_units_Z 4
_cell_length_a 29.0392(8)
_cell_length_b 16.3390(8)
_cell_length_c 19.2980(6)
_cell_measurement_reflns_used 7213
_cell_measurement_temperature 120(4)
_cell_measurement_theta_max 28.4460
_cell_measurement_theta_min 3.3380
_cell_volume 9006.3(6)
_computing_cell_refinement 'CrysAlisPro 1.171.38.41 (Rigaku OD, 2015)'
_computing_data_collection 'CrysAlisPro 1.171.38.41 (Rigaku OD, 2015)'
_computing_data_reduction 'CrysAlisPro 1.171.38.41 (Rigaku OD, 2015)'
_computing_structure_refinement 'XL (Sheldrick, 2018)'
_computing_structure_solution 'XS (Sheldrick, 2018)'
_diffrn_ambient_environment N~2~
_diffrn_ambient_temperature 120(4)
_diffrn_detector 'CCD plate'
_diffrn_detector_area_resol_mean 16.2116
_diffrn_detector_type Eos
_diffrn_measured_fraction_theta_full 0.994
_diffrn_measured_fraction_theta_max 0.994
_diffrn_measurement_details
;
List of Runs (angles in degrees, time in seconds):

  # Type    Start    End  Width  t~exp~   \w     \q     \k     \f   Frames
#--------------------------------------------------------------------------
  1  \w      8.00  75.00   1.00   87.50    --   18.94  57.00 -90.00   67
  2  \w     -2.00  81.00   1.00   87.50    --   18.94  19.00-120.00   83
  3  \w     -8.00  32.00   1.00   87.50    --   18.94 -99.00  60.00   40
  4  \w    -90.00 -53.00   1.00   87.50    --  -19.25-178.00-150.00   37
;
_diffrn_measurement_device 'four-circle diffractometer'
_diffrn_measurement_device_type 'SuperNova, Single source at offset, Eos'
_diffrn_measurement_method '\w scans'
_diffrn_orient_matrix_type 'CrysAlisPro convention (1999,Acta A55,543-557)'
_diffrn_orient_matrix_UB_11 -0.0064678000
_diffrn_orient_matrix_UB_12 0.0299296000
_diffrn_orient_matrix_UB_13 0.0231017000
_diffrn_orient_matrix_UB_21 -0.0239514000
_diffrn_orient_matrix_UB_22 -0.0095014000
_diffrn_orient_matrix_UB_23 -0.0119458000
_diffrn_orient_matrix_UB_31 0.0011443000
_diffrn_orient_matrix_UB_32 -0.0299441000
_diffrn_orient_matrix_UB_33 0.0268513000
_diffrn_radiation_monochromator mirror
_diffrn_radiation_probe x-ray
_diffrn_radiation_type MoK\a
_diffrn_radiation_wavelength 0.71073
_diffrn_reflns_av_R_equivalents 0.0239
_diffrn_reflns_av_unetI/netI 0.0372
_diffrn_reflns_Laue_measured_fraction_full 0.994
_diffrn_reflns_Laue_measured_fraction_max 0.994
_diffrn_reflns_limit_h_max 27
_diffrn_reflns_limit_h_min -34
_diffrn_reflns_limit_k_max 19
_diffrn_reflns_limit_k_min -9
_diffrn_reflns_limit_l_max 22
_diffrn_reflns_limit_l_min -19
_diffrn_reflns_number 16616
_diffrn_reflns_point_group_measured_fraction_full 0.994
_diffrn_reflns_point_group_measured_fraction_max 0.994
_diffrn_reflns_theta_full 25.027
_diffrn_reflns_theta_max 25.027
_diffrn_reflns_theta_min 3.155
_diffrn_source 'micro-focus sealed X-ray tube'
_diffrn_source_type 'SuperNova (Mo) X-ray Source'
_exptl_absorpt_coefficient_mu 1.629
_exptl_absorpt_correction_T_max 1.00000
_exptl_absorpt_correction_T_min 0.87469
_exptl_absorpt_correction_type multi-scan
_exptl_absorpt_process_details
;
CrysAlisPro 1.171.38.41 (Rigaku Oxford Diffraction, 2015)
Empirical absorption correction using spherical harmonics,
 implemented in SCALE3 ABSPACK scaling algorithm.
;
_exptl_crystal_colour 'metallic reddish red'
_exptl_crystal_colour_lustre metallic
_exptl_crystal_colour_modifier reddish
_exptl_crystal_colour_primary red
_exptl_crystal_density_diffrn 1.500
_exptl_crystal_description block
_exptl_crystal_F_000 4120
_exptl_crystal_size_max 0.3
_exptl_crystal_size_mid 0.28
_exptl_crystal_size_min 0.25
_refine_diff_density_max 1.646
_refine_diff_density_min -1.167
_refine_diff_density_rms 0.124
_refine_ls_extinction_method none
_refine_ls_goodness_of_fit_ref 1.140
_refine_ls_hydrogen_treatment constr
_refine_ls_matrix_type full
_refine_ls_number_parameters 549
_refine_ls_number_reflns 7907
_refine_ls_number_restraints 83
_refine_ls_restrained_S_all 1.161
_refine_ls_R_factor_all 0.0940
_refine_ls_R_factor_gt 0.0763
_refine_ls_shift/su_max 0.001
_refine_ls_shift/su_mean 0.000
_refine_ls_structure_factor_coef Fsqd
_refine_ls_weighting_details 'w=1/[\s^2^(Fo^2^)+(0.0334P)^2^+179.1290P] where P=(Fo^2^+2Fc^2^)/3'
_refine_ls_weighting_scheme calc
_refine_ls_wR_factor_gt 0.1642
_refine_ls_wR_factor_ref 0.1755
_reflns_Friedel_coverage 0.000
_reflns_number_gt 6539
_reflns_number_total 7907
_reflns_threshold_expression 'I > 2\s(I)'
_cod_data_source_file c9dt04263f2.cif
_cod_data_source_block '[CuIIpz(OMe)]6+H2O+96H'
_cod_depositor_comments 'Adding full bibliography for 7703129--7703138.cif.'
_cod_database_code 7703137
_shelx_shelxl_version_number 2018/3
_chemical_oxdiff_formula 'C H O N Cu Cl'
_chemical_oxdiff_usercomment cu6cl6+h2o+96H
_shelx_space_group_comment
;
The symmetry employed for this shelxl refinement is uniquely defined
by the following loop, which should always be used as a source of
symmetry information in preference to the above space-group names.
They are only intended as comments.
;
_reflns_odcompleteness_completeness 99.67
_reflns_odcompleteness_iscentric 1
_reflns_odcompleteness_theta 26.32
_olex2_refinement_description
;
1. Fixed Uiso
 At 1.2 times of:
  All C(H) groups
 At 1.5 times of:
  All C(H,H,H) groups, All O(H) groups
2. Restrained distances
 H46C_$1-H31
 2 with sigma of 0.02
 H31-H46B_$1
 2.1 with sigma of 0.02
 H46B_$1-H31
 2.1 with sigma of 0.005
 O1-C46A
 1.42 with sigma of 0.01
 C46A-Cu1 \\sim C46A-Cu2
 with sigma of 0.02
3. Rigid bond restraints
 C30, C31
 with sigma for 1-2 distances of 0.01 and sigma for 1-3 distances of 0.01
 C32, C31
 with sigma for 1-2 distances of 0.01 and sigma for 1-3 distances of 0.01
 C29, C28
 with sigma for 1-2 distances of 0.01 and sigma for 1-3 distances of 0.01
 C28, C33
 with sigma for 1-2 distances of 0.01 and sigma for 1-3 distances of 0.01
 C29, C30
 with sigma for 1-2 distances of 0.01 and sigma for 1-3 distances of 0.01
 Cu3, O3
 with sigma for 1-2 distances of 0.01 and sigma for 1-3 distances of 0.01
4. Uiso/Uaniso restraints and constraints
C31 \\sim C30: within 2A with sigma of 0.01 and sigma for terminal atoms of 0.02
C31 \\sim C32: within 2A with sigma of 0.01 and sigma for terminal atoms of 0.02
C28 \\sim C33: within 2A with sigma of 0.04 and sigma for terminal atoms of 0.08
C28 \\sim C29: within 2A with sigma of 0.04 and sigma for terminal atoms of 0.08
C29 \\sim C30: within 2A with sigma of 0.04 and sigma for terminal atoms of 0.08
Cu3 \\sim O3: within 2A with sigma of 0.04 and sigma for terminal atoms of 0.08
Uanis(O3) \\sim Ueq: with sigma of 0.005 and sigma for terminal atoms of 0.01
Uanis(C31) \\sim Ueq, Uanis(C32) \\sim Ueq, Uanis(C30) \\sim Ueq: with sigma of
0.01 and sigma for terminal atoms of 0.02
Uanis(C46A) \\sim Ueq, Uanis(C47A) \\sim Ueq: with sigma of 0.01 and sigma for
terminal atoms of 0.02
Uanis(C46A) \\sim Ueq: with sigma of 0.005 and sigma for terminal atoms of 0.01
5. Others
 Fixed Sof: H1(0.75) C46A(0.25) H46A(0.25) H46B(0.25) H46C(0.25) H2(0.25)
 C47A(0.75) H47A(0.75) H47B(0.75) H47C(0.75)
6.a Riding coordinates:
 O3(H3), O1(H1), O2(H2)
6.b Aromatic/amide H refined with riding coordinates:
 C18(H18), C17(H17), C11(H11), C19(H19), C24(H24), C37(H37), C12(H12),
 C21(H21), C13(H13), C36(H36), C35(H35), C23(H23), C20(H20), C39(H39), C15(H15),
  C44(H44), C14(H14), C41(H41), C27(H27), C43(H43), C38(H38), C42(H42),
 C45(H45), C25(H25), C26(H26), C29(H29), C30(H30), C31(H31), C32(H32), C33(H33)
6.c Fitted hexagon refined as free rotating group:
 C28(C29,C30,C31,C32,C33)
6.d Idealised Me refined as rotating group:
 C46A(H46A,H46B,H46C), C47A(H47A,H47B,H47C)
;
_olex2_submission_special_instructions 'No special instructions were received'
_oxdiff_exptl_absorpt_empirical_details
;
Empirical correction (ABSPACK) includes:
- Absorption correction using spherical harmonics
- Frame scaling
;
_oxdiff_exptl_absorpt_empirical_full_max 1.162
_oxdiff_exptl_absorpt_empirical_full_min 0.783

loop_
_space_group_symop_operation_xyz
'x, y, z'
'-x, y, -z+1/2'
'x+1/2, y+1/2, z'
'-x+1/2, y+1/2, -z+1/2'
'-x, -y, -z'
'x, -y, z-1/2'
'-x+1/2, -y+1/2, -z'
'x+1/2, -y+1/2, z-1/2'

loop_
_atom_site_label
_atom_site_type_symbol
_atom_site_fract_x
_atom_site_fract_y
_atom_site_fract_z
_atom_site_U_iso_or_equiv
_atom_site_adp_type
_atom_site_occupancy
_atom_site_site_symmetry_order
_atom_site_calc_flag
_atom_site_refinement_flags_posn
_atom_site_refinement_flags_adp
_atom_site_refinement_flags_occupancy
_atom_site_disorder_assembly
_atom_site_disorder_group
Cu2 Cu 0.39787(2) 0.33029(3) 0.27748(2) 0.02592(11) Uani 1 1 d D . . . .
Cu1 Cu 0.44662(2) 0.17413(3) 0.25324(2) 0.02563(11) Uani 1 1 d D . . . .
Cu3 Cu 0.45336(2) 0.49078(3) 0.27302(2) 0.03166(12) Uani 1 1 d . U . . .
Cl1 Cl 0.53185(3) -0.06843(7) 0.45410(5) 0.0421(3) Uani 1 1 d . . . . .
Cl3 Cl 0.27074(3) 0.54749(7) 0.10096(6) 0.0505(3) Uani 1 1 d . . . . .
Cl2 Cl 0.35933(5) 0.53531(10) 0.50432(7) 0.0769(4) Uani 1 1 d . . . . .
N0AA N 0.53469(9) 0.1138(2) 0.32586(15) 0.0281(8) Uani 1 1 d . . . . .
N1AA N 0.48760(9) 0.10224(19) 0.31898(15) 0.0268(8) Uani 1 1 d . . . . .
N6 N 0.38876(9) 0.48794(19) 0.22065(15) 0.0271(8) Uani 1 1 d . . . . .
N5 N 0.36563(10) 0.41627(19) 0.21789(15) 0.0282(8) Uani 1 1 d . . . . .
N4 N 0.43064(10) 0.4700(2) 0.36215(15) 0.0310(8) Uani 1 1 d . . . . .
N2AA N 0.40102(10) 0.4060(2) 0.35877(15) 0.0303(8) Uani 1 1 d . . . . .
C2 C 0.52205(12) 0.0113(2) 0.39499(18) 0.0283(9) Uani 1 1 d . . . . .
C1 C 0.55620(12) 0.0579(2) 0.37248(18) 0.0273(9) Uani 1 1 d . . . . .
C18 C 0.34739(12) 0.0296(3) 0.3437(2) 0.0365(11) Uani 1 1 d . . . . .
H18 H 0.3216 0.0658 0.3416 0.044 Uiso 1 1 calc R . . . .
C17 C 0.39299(12) 0.0607(3) 0.35443(19) 0.0343(10) Uani 1 1 d . . . . .
H17 H 0.3981 0.1179 0.3603 0.041 Uiso 1 1 calc R . . . .
C34 C 0.28864(12) 0.3562(2) 0.16591(19) 0.0312(10) Uani 1 1 d . . . . .
C10 C 0.60770(12) 0.0538(2) 0.39187(19) 0.0319(10) Uani 1 1 d . . . . .
C7 C 0.32308(11) 0.4246(2) 0.17692(18) 0.0290(9) Uani 1 1 d . . . . .
C11 C 0.62893(13) 0.0520(3) 0.4622(2) 0.0361(11) Uani 1 1 d . . . . .
H11 H 0.6102 0.0507 0.4978 0.043 Uiso 1 1 calc R . . . .
C3 C 0.47915(12) 0.0401(2) 0.36012(19) 0.0286(9) Uani 1 1 d . . . . .
C8 C 0.31966(11) 0.5037(2) 0.1523(2) 0.0312(10) Uani 1 1 d . . . . .
C6 C 0.42084(14) 0.5240(3) 0.41091(19) 0.0354(10) Uani 1 1 d . . . . .
C9 C 0.36120(12) 0.5425(2) 0.18103(19) 0.0308(9) Uani 1 1 d . . . . .
C40 C 0.37691(12) 0.6286(3) 0.1764(2) 0.0370(10) Uani 1 1 d . . . . .
C5 C 0.38362(14) 0.4930(3) 0.4372(2) 0.0398(11) Uani 1 1 d . . . . .
C16 C 0.43093(11) 0.0082(2) 0.35645(18) 0.0279(9) Uani 1 1 d . . . . .
C19 C 0.34001(13) -0.0525(3) 0.3364(2) 0.0426(12) Uani 1 1 d . . . . .
H19 H 0.3090 -0.0733 0.3290 0.051 Uiso 1 1 calc R . . . .
C24 C 0.30136(19) 0.2297(4) 0.4186(3) 0.0718(17) Uani 1 1 d . . . . .
H24 H 0.3060 0.1723 0.4226 0.086 Uiso 1 1 calc R . . . .
C37 C 0.22383(15) 0.2294(3) 0.1448(3) 0.0555(14) Uani 1 1 d . . . . .
H37 H 0.2016 0.1861 0.1380 0.067 Uiso 1 1 calc R . . . .
C12 C 0.67732(13) 0.0521(3) 0.4807(2) 0.0467(13) Uani 1 1 d . . . . .
H12 H 0.6917 0.0505 0.5290 0.056 Uiso 1 1 calc R . . . .
C4 C 0.37178(13) 0.4193(3) 0.40384(19) 0.0375(11) Uani 1 1 d . . . . .
C22 C 0.33250(15) 0.3646(3) 0.4083(2) 0.0489(12) Uani 1 1 d . . . . .
C21 C 0.42227(13) -0.0748(3) 0.3492(2) 0.0379(11) Uani 1 1 d . . . . .
H21 H 0.4479 -0.1114 0.3509 0.045 Uiso 1 1 calc R . . . .
C13 C 0.70487(14) 0.0545(3) 0.4293(2) 0.0529(14) Uani 1 1 d . . . . .
H13 H 0.7380 0.0566 0.4420 0.063 Uiso 1 1 calc R . . . .
C36 C 0.23216(15) 0.2735(3) 0.0892(3) 0.0529(14) Uani 1 1 d . . . . .
H36 H 0.2157 0.2612 0.0432 0.063 Uiso 1 1 calc R . . . .
C35 C 0.26488(13) 0.3371(3) 0.0987(2) 0.0420(12) Uani 1 1 d . . . . .
H35 H 0.2709 0.3673 0.0592 0.050 Uiso 1 1 calc R . . . .
C23 C 0.33956(17) 0.2824(3) 0.4153(2) 0.0537(13) Uani 1 1 d . . . . .
H23 H 0.3701 0.2604 0.4181 0.064 Uiso 1 1 calc R . . . .
C20 C 0.37725(14) -0.1058(3) 0.3396(2) 0.0447(12) Uani 1 1 d . . . . .
H20 H 0.3720 -0.1631 0.3353 0.054 Uiso 1 1 calc R . . . .
C39 C 0.27968(14) 0.3104(3) 0.2220(2) 0.0436(12) Uani 1 1 d . . . . .
H39 H 0.2957 0.3222 0.2683 0.052 Uiso 1 1 calc R . . . .
C15 C 0.63563(13) 0.0524(3) 0.3405(2) 0.0418(12) Uani 1 1 d . . . . .
H15 H 0.6215 0.0504 0.2921 0.050 Uiso 1 1 calc R . . . .
C44 C 0.4219(2) 0.7435(3) 0.2296(3) 0.0712(17) Uani 1 1 d . . . . .
H44 H 0.4419 0.7670 0.2689 0.085 Uiso 1 1 calc R . . . .
C14 C 0.68381(14) 0.0540(3) 0.3594(2) 0.0532(14) Uani 1 1 d . . . . .
H14 H 0.7026 0.0546 0.3239 0.064 Uiso 1 1 calc R . . . .
C41 C 0.36525(15) 0.6747(3) 0.1145(3) 0.0515(13) Uani 1 1 d . . . . .
H41 H 0.3461 0.6512 0.0743 0.062 Uiso 1 1 calc R . . . .
C27 C 0.28757(15) 0.3958(4) 0.4055(3) 0.0642(15) Uani 1 1 d . . . . .
H27 H 0.2828 0.4533 0.4016 0.077 Uiso 1 1 calc R . . . .
C43 C 0.4091(2) 0.7883(3) 0.1688(3) 0.0719(17) Uani 1 1 d . . . . .
H43 H 0.4196 0.8431 0.1667 0.086 Uiso 1 1 calc R . . . .
C38 C 0.24750(17) 0.2473(3) 0.2112(3) 0.0584(15) Uani 1 1 d . . . . .
H38 H 0.2417 0.2160 0.2502 0.070 Uiso 1 1 calc R . . . .
C42 C 0.38112(18) 0.7536(3) 0.1112(3) 0.0673(17) Uani 1 1 d . . . . .
H42 H 0.3727 0.7843 0.0689 0.081 Uiso 1 1 calc R . . . .
C45 C 0.40537(17) 0.6634(3) 0.2336(2) 0.0542(14) Uani 1 1 d . . . . .
H45 H 0.4139 0.6329 0.2759 0.065 Uiso 1 1 calc R . . . .
C25 C 0.25798(19) 0.2619(4) 0.4158(3) 0.0815(17) Uani 1 1 d . . . . .
H25 H 0.2325 0.2265 0.4193 0.098 Uiso 1 1 calc R . . . .
C26 C 0.24993(18) 0.3457(4) 0.4080(3) 0.0806(19) Uani 1 1 d . . . . .
H26 H 0.2193 0.3675 0.4046 0.097 Uiso 1 1 calc R . . . .
O3 O 0.51875(10) 0.4920(2) 0.30868(16) 0.0606(9) Uani 1 1 d . U . . .
H3 H 0.5399 0.5036 0.3453 0.091 Uiso 1 1 d R . . . .
C28 C 0.45110(10) 0.59658(16) 0.43312(10) 0.0541(13) Uani 1 1 d . U . . .
C29 C 0.49951(10) 0.5881(2) 0.44481(14) 0.0760(17) Uani 1 1 d G U . . .
H29 H 0.5131 0.5362 0.4393 0.091 Uiso 1 1 calc R . . . .
C30 C 0.52800(11) 0.6556(3) 0.46457(18) 0.1112(19) Uani 1 1 d G U . . .
H30 H 0.5611 0.6498 0.4726 0.133 Uiso 1 1 calc R . . . .
C31 C 0.50807(16) 0.7316(2) 0.47265(17) 0.1182(17) Uani 1 1 d G U . . .
H31 H 0.5275 0.7777 0.4862 0.142 Uiso 1 1 calc DR . . . .
C32 C 0.45966(17) 0.74004(17) 0.46097(15) 0.1048(19) Uani 1 1 d G U . . .
H32 H 0.4460 0.7920 0.4665 0.126 Uiso 1 1 calc R . . . .
C33 C 0.43117(12) 0.67254(18) 0.44121(13) 0.0773(19) Uani 1 1 d G U . . .
H33 H 0.3981 0.6783 0.4332 0.093 Uiso 1 1 calc R . . . .
O1 O 0.43483(9) 0.24653(16) 0.32644(12) 0.0350(7) Uani 1 1 d D . . . .
H1 H 0.4373 0.2546 0.3715 0.053 Uiso 0.75 1 d R . P A 2
C46A C 0.4552(3) 0.2339(4) 0.39350(15) 0.061(4) Uani 0.25 1 d D U P B 1
H46A H 0.4880 0.2187 0.3955 0.091 Uiso 0.25 1 calc GR . P B 1
H46B H 0.4389 0.1896 0.4134 0.091 Uiso 0.25 1 calc DGR . P B 1
H46C H 0.4535 0.2841 0.4207 0.091 Uiso 0.25 1 calc DGR . P B 1
O2 O 0.40409(9) 0.25323(16) 0.20411(12) 0.0320(7) Uani 1 1 d . . . . .
H2 H 0.3917 0.2340 0.1629 0.048 Uiso 0.25 1 d R . P C 2
C47A C 0.3883(2) 0.2587(4) 0.1302(3) 0.0442(15) Uani 0.75 1 d . U P D 1
H47A H 0.3583 0.2301 0.1174 0.066 Uiso 0.75 1 calc GR . P D 1
H47B H 0.4115 0.2333 0.1057 0.066 Uiso 0.75 1 calc GR . P D 1
H47C H 0.3844 0.3163 0.1164 0.066 Uiso 0.75 1 calc GR . P D 1

loop_
_atom_site_aniso_label
_atom_site_aniso_U_11
_atom_site_aniso_U_22
_atom_site_aniso_U_33
_atom_site_aniso_U_23
_atom_site_aniso_U_13
_atom_site_aniso_U_12
Cu2 0.02191(18) 0.0308(2) 0.02544(19) -0.00031(18) 0.00533(15) 0.00476(18)
Cu1 0.01999(18) 0.0305(2) 0.02540(19) 0.00166(18) 0.00142(15) 0.00264(18)
Cu3 0.01711(17) 0.0453(3) 0.0334(2) -0.0002(2) 0.00684(16) 0.00071(19)
Cl1 0.0334(4) 0.0420(5) 0.0502(5) 0.0202(4) 0.0054(4) 0.0062(4)
Cl3 0.0210(4) 0.0548(6) 0.0726(7) 0.0208(6) -0.0003(4) 0.0104(4)
Cl2 0.0822(7) 0.0887(9) 0.0730(6) -0.0409(6) 0.0494(5) -0.0149(7)
N0AA 0.0167(12) 0.0351(17) 0.0322(14) 0.0034(14) 0.0036(11) -0.0010(13)
N1AA 0.0189(12) 0.0290(16) 0.0317(14) 0.0082(13) 0.0024(11) -0.0012(12)
N6 0.0190(12) 0.0280(15) 0.0345(14) 0.0032(13) 0.0055(11) 0.0054(12)
N5 0.0209(13) 0.0340(16) 0.0304(14) -0.0012(13) 0.0062(11) 0.0056(13)
N4 0.0264(14) 0.0407(18) 0.0261(14) -0.0007(14) 0.0055(11) 0.0022(14)
N2AA 0.0214(13) 0.0405(18) 0.0301(14) -0.0065(14) 0.0078(11) 0.0020(13)
C2 0.0242(16) 0.0294(19) 0.0302(16) 0.0031(16) 0.0025(13) 0.0032(15)
C1 0.0215(15) 0.0311(19) 0.0286(16) 0.0006(16) 0.0028(13) 0.0011(15)
C18 0.0200(16) 0.052(2) 0.0388(19) 0.0028(19) 0.0077(14) 0.0018(17)
C17 0.0296(17) 0.041(2) 0.0333(17) 0.0050(17) 0.0096(14) 0.0024(17)
C34 0.0185(15) 0.039(2) 0.0359(18) -0.0011(17) 0.0049(14) 0.0011(15)
C10 0.0232(16) 0.037(2) 0.0340(18) 0.0013(17) 0.0022(14) 0.0006(16)
C7 0.0180(14) 0.041(2) 0.0290(16) 0.0017(16) 0.0066(13) 0.0063(15)
C11 0.0280(17) 0.048(2) 0.0317(18) 0.0029(18) 0.0035(15) 0.0034(18)
C3 0.0231(15) 0.0308(19) 0.0320(17) 0.0033(16) 0.0051(13) 0.0025(15)
C8 0.0175(14) 0.036(2) 0.0405(18) 0.0043(17) 0.0072(14) 0.0081(15)
C6 0.041(2) 0.037(2) 0.0288(17) 0.0017(17) 0.0071(15) 0.0056(18)
C9 0.0220(15) 0.035(2) 0.0379(18) 0.0045(17) 0.0124(13) 0.0049(15)
C40 0.0251(16) 0.037(2) 0.053(2) 0.0079(19) 0.0168(15) 0.0050(16)
C5 0.0395(19) 0.050(2) 0.0323(17) -0.0114(18) 0.0122(15) 0.0074(19)
C16 0.0205(15) 0.036(2) 0.0276(16) 0.0055(16) 0.0054(13) -0.0010(15)
C19 0.0279(17) 0.061(3) 0.041(2) -0.003(2) 0.0124(15) -0.0079(19)
C24 0.075(3) 0.060(3) 0.089(3) -0.030(3) 0.039(2) -0.023(3)
C37 0.033(2) 0.054(3) 0.079(3) -0.015(3) 0.008(2) -0.013(2)
C12 0.0255(18) 0.075(3) 0.036(2) 0.002(2) -0.0031(16) 0.002(2)
C4 0.0306(17) 0.054(3) 0.0303(17) -0.0043(18) 0.0123(14) -0.0064(18)
C22 0.052(2) 0.059(3) 0.042(2) -0.020(2) 0.0233(16) -0.013(2)
C21 0.0288(17) 0.037(2) 0.049(2) 0.0024(19) 0.0108(16) -0.0019(17)
C13 0.0177(17) 0.091(4) 0.048(2) -0.007(3) 0.0005(17) 0.008(2)
C36 0.032(2) 0.068(3) 0.057(2) -0.025(2) 0.0029(19) 0.000(2)
C35 0.0269(18) 0.062(3) 0.0348(19) -0.009(2) 0.0007(16) 0.005(2)
C23 0.060(2) 0.061(3) 0.048(2) -0.008(2) 0.0311(17) -0.003(2)
C20 0.0338(19) 0.039(2) 0.063(2) -0.008(2) 0.0127(18) -0.0110(18)
C39 0.034(2) 0.056(3) 0.039(2) -0.001(2) 0.0010(17) -0.005(2)
C15 0.0267(18) 0.065(3) 0.0330(19) -0.003(2) 0.0039(15) 0.000(2)
C44 0.099(4) 0.048(3) 0.074(3) -0.019(3) 0.035(3) -0.015(3)
C14 0.0244(18) 0.093(4) 0.042(2) -0.004(2) 0.0070(16) 0.012(2)
C41 0.039(2) 0.045(2) 0.071(3) 0.022(2) 0.010(2) 0.011(2)
C27 0.043(2) 0.073(3) 0.084(3) -0.025(3) 0.032(2) -0.013(2)
C43 0.093(3) 0.039(3) 0.094(3) 0.009(3) 0.044(3) -0.007(3)
C38 0.050(3) 0.060(3) 0.064(3) 0.006(3) 0.007(2) -0.014(2)
C42 0.063(3) 0.052(3) 0.090(4) 0.020(3) 0.020(3) 0.011(3)
C45 0.072(3) 0.041(2) 0.054(2) 0.001(2) 0.025(2) 0.004(2)
C25 0.078(3) 0.064(3) 0.121(4) -0.026(3) 0.067(2) -0.019(3)
C26 0.052(2) 0.082(4) 0.118(4) -0.019(4) 0.043(2) -0.015(3)
O3 0.0317(13) 0.102(2) 0.0494(14) -0.0144(15) 0.0100(11) -0.0014(15)
C28 0.084(3) 0.040(2) 0.039(2) 0.004(2) 0.014(2) -0.006(2)
C29 0.072(3) 0.068(3) 0.097(3) 0.003(3) 0.041(2) -0.017(3)
C30 0.094(3) 0.090(3) 0.149(4) 0.010(3) 0.019(3) -0.019(2)
C31 0.108(3) 0.088(3) 0.157(3) 0.016(3) 0.017(3) -0.019(2)
C32 0.099(3) 0.074(3) 0.135(3) 0.015(3) 0.003(3) -0.024(3)
C33 0.098(4) 0.052(3) 0.075(3) 0.016(3) -0.003(3) 0.001(3)
O1 0.0479(15) 0.0332(14) 0.0226(11) 0.0017(11) 0.0024(11) 0.0093(12)
C46A 0.061(6) 0.059(6) 0.058(6) -0.003(5) 0.001(5) 0.025(5)
O2 0.0358(12) 0.0342(14) 0.0237(11) -0.0060(11) -0.0007(10) 0.0159(11)
C47A 0.052(3) 0.050(3) 0.029(2) 0.004(2) 0.005(2) 0.025(3)

loop_
_atom_type_symbol
_atom_type_description
_atom_type_scat_dispersion_real
_atom_type_scat_dispersion_imag
_atom_type_scat_source
C C 0.0033 0.0016 'International Tables Vol C Tables 4.2.6.8 and 6.1.1.4'
H H 0.0000 0.0000 'International Tables Vol C Tables 4.2.6.8 and 6.1.1.4'
Cl Cl 0.1484 0.1585 'International Tables Vol C Tables 4.2.6.8 and 6.1.1.4'
Cu Cu 0.3201 1.2651 'International Tables Vol C Tables 4.2.6.8 and 6.1.1.4'
N N 0.0061 0.0033 'International Tables Vol C Tables 4.2.6.8 and 6.1.1.4'
O O 0.0106 0.0060 'International Tables Vol C Tables 4.2.6.8 and 6.1.1.4'

loop_
_geom_angle_atom_site_label_1
_geom_angle_atom_site_label_2
_geom_angle_atom_site_label_3
_geom_angle
_geom_angle_site_symmetry_1
_geom_angle_site_symmetry_3
N5 Cu2 Cu1 135.52(9) . .
N5 Cu2 N2AA 88.03(13) . .
N2AA Cu2 Cu1 134.27(9) . .
O1 Cu2 Cu1 38.49(7) . .
O1 Cu2 N5 172.16(12) . .
O1 Cu2 N2AA 96.63(11) . .
O1 Cu2 O2 76.91(10) . .
O2 Cu2 Cu1 38.68(7) . .
O2 Cu2 N5 97.84(11) . .
O2 Cu2 N2AA 171.75(11) . .
N0AA Cu1 Cu2 138.58(9) 2_655 .
N1AA Cu1 Cu2 131.05(9) . .
N1AA Cu1 N0AA 88.95(12) . 2_655
O1 Cu1 Cu2 37.66(7) . .
O1 Cu1 N0AA 170.81(12) . 2_655
O1 Cu1 N1AA 93.49(11) . .
O2 Cu1 Cu2 38.94(7) . .
O2 Cu1 N0AA 101.35(11) . 2_655
O2 Cu1 N1AA 169.70(12) . .
O2 Cu1 O1 76.36(10) . .
N6 Cu3 Cu3 132.63(9) . 2_655
N6 Cu3 N4 90.35(12) . .
N4 Cu3 Cu3 135.87(9) . 2_655
O3 Cu3 Cu3 37.86(8) 2_655 2_655
O3 Cu3 Cu3 37.82(10) . 2_655
O3 Cu3 N6 170.44(13) . .
O3 Cu3 N6 94.81(12) 2_655 .
O3 Cu3 N4 98.91(13) . .
O3 Cu3 N4 169.27(15) 2_655 .
O3 Cu3 O3 75.67(14) 2_655 .
N1AA N0AA Cu1 113.9(2) . 2_655
C1 N0AA Cu1 133.9(2) . 2_655
C1 N0AA N1AA 107.8(3) . .
N0AA N1AA Cu1 117.4(2) . .
C3 N1AA Cu1 133.0(2) . .
C3 N1AA N0AA 109.6(3) . .
N5 N6 Cu3 117.7(2) . .
C9 N6 Cu3 133.9(3) . .
C9 N6 N5 108.3(3) . .
N6 N5 Cu2 114.9(2) . .
N6 N5 C7 109.5(3) . .
C7 N5 Cu2 135.4(3) . .
N2AA N4 Cu3 113.6(2) . .
N2AA N4 C6 109.0(3) . .
C6 N4 Cu3 129.5(3) . .
N4 N2AA Cu2 117.3(2) . .
C4 N2AA Cu2 132.1(3) . .
C4 N2AA N4 108.5(3) . .
C1 C2 Cl1 125.7(3) . .
C1 C2 C3 107.0(3) . .
C3 C2 Cl1 127.3(3) . .
N0AA C1 C2 108.0(3) . .
N0AA C1 C10 121.6(3) . .
C2 C1 C10 130.3(3) . .
C17 C18 H18 120.0 . .
C19 C18 H18 120.0 . .
C19 C18 C17 120.0(4) . .
C18 C17 H17 119.8 . .
C16 C17 C18 120.3(4) . .
C16 C17 H17 119.8 . .
C35 C34 C7 120.6(4) . .
C39 C34 C7 120.8(3) . .
C39 C34 C35 118.6(4) . .
C11 C10 C1 120.0(3) . .
C11 C10 C15 119.0(3) . .
C15 C10 C1 121.0(3) . .
N5 C7 C34 121.9(3) . .
N5 C7 C8 107.4(3) . .
C8 C7 C34 130.6(3) . .
C10 C11 H11 119.9 . .
C10 C11 C12 120.2(4) . .
C12 C11 H11 119.9 . .
N1AA C3 C2 107.5(3) . .
N1AA C3 C16 120.7(3) . .
C2 C3 C16 131.4(3) . .
C7 C8 Cl3 125.9(3) . .
C7 C8 C9 106.8(3) . .
C9 C8 Cl3 127.1(3) . .
N4 C6 C5 107.2(4) . .
N4 C6 C28 122.0(3) . .
C5 C6 C28 130.5(4) . .
N6 C9 C8 108.0(3) . .
N6 C9 C40 120.4(3) . .
C8 C9 C40 131.6(3) . .
C41 C40 C9 122.1(4) . .
C45 C40 C9 119.3(4) . .
C45 C40 C41 118.6(4) . .
C6 C5 Cl2 125.9(3) . .
C6 C5 C4 107.2(4) . .
C4 C5 Cl2 126.8(3) . .
C17 C16 C3 121.4(4) . .
C21 C16 C17 118.2(3) . .
C21 C16 C3 120.1(3) . .
C18 C19 H19 119.7 . .
C18 C19 C20 120.6(4) . .
C20 C19 H19 119.7 . .
C23 C24 H24 120.2 . .
C25 C24 H24 120.2 . .
C25 C24 C23 119.5(5) . .
C36 C37 H37 120.1 . .
C36 C37 C38 119.8(5) . .
C38 C37 H37 120.1 . .
C11 C12 H12 119.8 . .
C13 C12 C11 120.4(4) . .
C13 C12 H12 119.8 . .
N2AA C4 C5 108.1(4) . .
N2AA C4 C22 122.1(4) . .
C5 C4 C22 129.6(4) . .
C23 C22 C4 120.3(4) . .
C23 C22 C27 119.2(5) . .
C27 C22 C4 120.5(5) . .
C16 C21 H21 119.2 . .
C16 C21 C20 121.6(4) . .
C20 C21 H21 119.2 . .
C12 C13 H13 120.3 . .
C14 C13 C12 119.4(4) . .
C14 C13 H13 120.3 . .
C37 C36 H36 119.8 . .
C37 C36 C35 120.5(4) . .
C35 C36 H36 119.8 . .
C34 C35 C36 120.1(4) . .
C34 C35 H35 120.0 . .
C36 C35 H35 120.0 . .
C24 C23 H23 120.0 . .
C22 C23 C24 119.9(5) . .
C22 C23 H23 120.0 . .
C19 C20 C21 119.2(4) . .
C19 C20 H20 120.4 . .
C21 C20 H20 120.4 . .
C34 C39 H39 119.8 . .
C34 C39 C38 120.3(4) . .
C38 C39 H39 119.8 . .
C10 C15 H15 119.9 . .
C14 C15 C10 120.3(4) . .
C14 C15 H15 119.9 . .
C43 C44 H44 119.9 . .
C43 C44 C45 120.2(5) . .
C45 C44 H44 119.9 . .
C13 C14 C15 120.6(4) . .
C13 C14 H14 119.7 . .
C15 C14 H14 119.7 . .
C40 C41 H41 119.6 . .
C42 C41 C40 120.9(4) . .
C42 C41 H41 119.6 . .
C22 C27 H27 119.1 . .
C26 C27 C22 121.7(5) . .
C26 C27 H27 119.1 . .
C44 C43 H43 120.0 . .
C44 C43 C42 120.0(5) . .
C42 C43 H43 120.0 . .
C37 C38 C39 120.8(5) . .
C37 C38 H38 119.6 . .
C39 C38 H38 119.6 . .
C41 C42 C43 120.1(5) . .
C41 C42 H42 119.9 . .
C43 C42 H42 119.9 . .
C40 C45 C44 120.2(4) . .
C40 C45 H45 119.9 . .
C44 C45 H45 119.9 . .
C24 C25 H25 119.3 . .
C24 C25 C26 121.4(5) . .
C26 C25 H25 119.3 . .
C27 C26 C25 118.1(5) . .
C27 C26 H26 121.0 . .
C25 C26 H26 121.0 . .
Cu3 O3 Cu3 104.32(14) 2_655 .
Cu3 O3 H3 109.3 2_655 .
Cu3 O3 H3 144.2 . .
C29 C28 C6 119.6(2) . .
C29 C28 C33 120.0 . .
C33 C28 C6 120.4(2) . .
C28 C29 H29 120.0 . .
C28 C29 C30 120.0 . .
C30 C29 H29 120.0 . .
C29 C30 H30 120.0 . .
C31 C30 C29 120.0 . .
C31 C30 H30 120.0 . .
C30 C31 H31 120.0 . .
C30 C31 C32 120.0 . .
C32 C31 H31 120.0 . .
C31 C32 H32 120.0 . .
C31 C32 C33 120.0 . .
C33 C32 H32 120.0 . .
C28 C33 H33 120.0 . .
C32 C33 C28 120.0 . .
C32 C33 H33 120.0 . .
Cu2 O1 Cu1 103.86(11) . .
Cu2 O1 H1 109.1 . .
Cu1 O1 H1 146.7 . .
C46A O1 Cu2 135.2(4) . .
C46A O1 Cu1 120.7(3) . .
O1 C46A H46A 109.5 . .
O1 C46A H46B 109.5 . .
O1 C46A H46C 109.5 . .
H46A C46A H46B 109.5 . .
H46A C46A H46C 109.5 . .
H46B C46A H46C 109.5 . .
Cu2 O2 H2 146.0 . .
Cu1 O2 Cu2 102.38(11) . .
Cu1 O2 H2 109.4 . .
C47A O2 Cu2 129.9(3) . .
C47A O2 Cu1 127.0(3) . .
O2 C47A H47A 109.5 . .
O2 C47A H47B 109.5 . .
O2 C47A H47C 109.5 . .
H47A C47A H47B 109.5 . .
H47A C47A H47C 109.5 . .
H47B C47A H47C 109.5 . .

loop_
_geom_bond_atom_site_label_1
_geom_bond_atom_site_label_2
_geom_bond_distance
_geom_bond_site_symmetry_2
Cu2 Cu1 2.9952(6) .
Cu2 N5 1.945(3) .
Cu2 N2AA 1.987(3) .
Cu2 O1 1.885(3) .
Cu2 O2 1.927(2) .
Cu1 N0AA 1.974(3) 2_655
Cu1 N1AA 1.965(3) .
Cu1 O1 1.920(3) .
Cu1 O2 1.916(2) .
Cu3 Cu3 2.9993(9) 2_655
Cu3 N6 1.964(3) .
Cu3 N4 1.979(3) .
Cu3 O3 1.898(3) 2_655
Cu3 O3 1.900(3) .
Cl1 C2 1.721(4) .
Cl3 C8 1.733(3) .
Cl2 C5 1.726(4) .
N0AA Cu1 1.974(3) 2_655
N0AA N1AA 1.363(4) .
N0AA C1 1.353(5) .
N1AA C3 1.339(5) .
N6 N5 1.346(4) .
N6 C9 1.342(5) .
N5 C7 1.348(4) .
N4 N2AA 1.348(4) .
N4 C6 1.357(5) .
N2AA C4 1.338(5) .
C2 C1 1.382(5) .
C2 C3 1.387(5) .
C1 C10 1.476(5) .
C18 H18 0.9500 .
C18 C17 1.398(5) .
C18 C19 1.362(6) .
C17 H17 0.9500 .
C17 C16 1.391(5) .
C34 C7 1.489(5) .
C34 C35 1.391(5) .
C34 C39 1.380(6) .
C10 C11 1.386(5) .
C10 C15 1.390(6) .
C7 C8 1.374(6) .
C11 H11 0.9500 .
C11 C12 1.386(5) .
C3 C16 1.484(5) .
C8 C9 1.388(5) .
C6 C5 1.371(6) .
C6 C28 1.492(5) .
C9 C40 1.485(6) .
C40 C41 1.401(6) .
C40 C45 1.377(6) .
C5 C4 1.379(6) .
C16 C21 1.382(6) .
C19 H19 0.9500 .
C19 C20 1.381(6) .
C24 H24 0.9500 .
C24 C23 1.414(7) .
C24 C25 1.357(8) .
C37 H37 0.9500 .
C37 C36 1.351(7) .
C37 C38 1.373(7) .
C12 H12 0.9500 .
C12 C13 1.383(6) .
C4 C22 1.464(6) .
C22 C23 1.362(7) .
C22 C27 1.393(6) .
C21 H21 0.9500 .
C21 C20 1.383(5) .
C13 H13 0.9500 .
C13 C14 1.376(6) .
C36 H36 0.9500 .
C36 C35 1.397(6) .
C35 H35 0.9500 .
C23 H23 0.9500 .
C20 H20 0.9500 .
C39 H39 0.9500 .
C39 C38 1.381(7) .
C15 H15 0.9500 .
C15 C14 1.381(5) .
C44 H44 0.9500 .
C44 C43 1.375(8) .
C44 C45 1.401(7) .
C14 H14 0.9500 .
C41 H41 0.9500 .
C41 C42 1.374(7) .
C27 H27 0.9500 .
C27 C26 1.374(7) .
C43 H43 0.9500 .
C43 C42 1.376(8) .
C38 H38 0.9500 .
C42 H42 0.9500 .
C45 H45 0.9500 .
C25 H25 0.9500 .
C25 C26 1.392(9) .
C26 H26 0.9500 .
O3 Cu3 1.898(3) 2_655
O3 H3 0.8700 .
C28 C29 1.3900 .
C28 C33 1.3900 .
C29 H29 0.9500 .
C29 C30 1.3900 .
C30 H30 0.9500 .
C30 C31 1.3900 .
C31 H31 0.9500 .
C31 C32 1.3900 .
C32 H32 0.9500 .
C32 C33 1.3900 .
C33 H33 0.9500 .
O1 H1 0.8700 .
O1 C46A 1.338(4) .
C46A H46A 0.9800 .
C46A H46B 0.9800 .
C46A H46C 0.9800 .
O2 H2 0.8700 .
O2 C47A 1.420(5) .
C47A H47A 0.9800 .
C47A H47B 0.9800 .
C47A H47C 0.9800 .

loop_
_geom_torsion_atom_site_label_1
_geom_torsion_atom_site_label_2
_geom_torsion_atom_site_label_3
_geom_torsion_atom_site_label_4
_geom_torsion
_geom_torsion_site_symmetry_1
_geom_torsion_site_symmetry_4
Cu2 N5 C7 C34 -3.6(6) . .
Cu2 N5 C7 C8 175.1(3) . .
Cu2 N2AA C4 C5 -163.3(3) . .
Cu2 N2AA C4 C22 11.9(6) . .
Cu1 Cu2 O1 C46A 173.4(6) . .
Cu1 N0AA N1AA Cu1 -19.5(3) 2_655 .
Cu1 N0AA N1AA C3 159.6(2) 2_655 .
Cu1 N0AA C1 C2 -154.2(3) 2_655 .
Cu1 N0AA C1 C10 26.0(5) 2_655 .
Cu1 N1AA C3 C2 179.4(3) . .
Cu1 N1AA C3 C16 6.0(5) . .
Cu3 N6 N5 Cu2 7.8(3) . .
Cu3 N6 N5 C7 -176.7(2) . .
Cu3 N6 C9 C8 175.1(3) . .
Cu3 N6 C9 C40 -6.9(6) . .
Cu3 N4 N2AA Cu2 14.5(3) . .
Cu3 N4 N2AA C4 -151.0(2) . .
Cu3 N4 C6 C5 145.3(3) . .
Cu3 N4 C6 C28 -41.0(5) . .
Cl1 C2 C1 N0AA 179.5(3) . .
Cl1 C2 C1 C10 -0.7(6) . .
Cl1 C2 C3 N1AA -179.6(3) . .
Cl1 C2 C3 C16 -7.2(6) . .
Cl3 C8 C9 N6 176.1(3) . .
Cl3 C8 C9 C40 -1.5(7) . .
Cl2 C5 C4 N2AA -175.5(3) . .
Cl2 C5 C4 C22 9.8(6) . .
N0AA N1AA C3 C2 0.6(4) . .
N0AA N1AA C3 C16 -172.8(3) . .
N0AA C1 C10 C11 130.0(4) . .
N0AA C1 C10 C15 -49.5(6) . .
N1AA N0AA C1 C2 -0.2(4) . .
N1AA N0AA C1 C10 180.0(3) . .
N1AA C3 C16 C17 -44.8(5) . .
N1AA C3 C16 C21 130.0(4) . .
N6 N5 C7 C34 -177.7(3) . .
N6 N5 C7 C8 1.0(4) . .
N6 C9 C40 C41 145.5(4) . .
N6 C9 C40 C45 -31.8(6) . .
N5 N6 C9 C8 -0.4(4) . .
N5 N6 C9 C40 177.6(3) . .
N5 C7 C8 Cl3 -176.4(3) . .
N5 C7 C8 C9 -1.2(4) . .
N4 Cu3 O3 Cu3 169.35(17) . 2_655
N4 N2AA C4 C5 -0.8(4) . .
N4 N2AA C4 C22 174.4(3) . .
N4 C6 C5 Cl2 176.2(3) . .
N4 C6 C5 C4 0.6(4) . .
N4 C6 C28 C29 -42.3(4) . .
N4 C6 C28 C33 136.9(3) . .
N2AA Cu2 O1 Cu1 -169.38(13) . .
N2AA Cu2 O1 C46A 4.0(5) . .
N2AA N4 C6 C5 -1.1(4) . .
N2AA N4 C6 C28 172.7(3) . .
N2AA C4 C22 C23 50.6(6) . .
N2AA C4 C22 C27 -129.5(5) . .
C2 C1 C10 C11 -49.8(6) . .
C2 C1 C10 C15 130.7(5) . .
C2 C3 C16 C17 143.7(4) . .
C2 C3 C16 C21 -41.6(6) . .
C1 N0AA N1AA Cu1 -179.3(2) . .
C1 N0AA N1AA C3 -0.2(4) . .
C1 C2 C3 N1AA -0.7(4) . .
C1 C2 C3 C16 171.7(4) . .
C1 C10 C11 C12 -176.9(4) . .
C1 C10 C15 C14 175.8(4) . .
C18 C17 C16 C3 173.5(3) . .
C18 C17 C16 C21 -1.4(5) . .
C18 C19 C20 C21 -1.0(6) . .
C17 C18 C19 C20 0.2(6) . .
C17 C16 C21 C20 0.6(6) . .
C34 C7 C8 Cl3 2.1(6) . .
C34 C7 C8 C9 177.4(4) . .
C34 C39 C38 C37 -0.2(7) . .
C10 C11 C12 C13 0.4(7) . .
C10 C15 C14 C13 1.8(8) . .
C7 C34 C35 C36 -179.1(4) . .
C7 C34 C39 C38 179.7(4) . .
C7 C8 C9 N6 0.9(4) . .
C7 C8 C9 C40 -176.7(4) . .
C11 C10 C15 C14 -3.7(7) . .
C11 C12 C13 C14 -2.3(8) . .
C3 C2 C1 N0AA 0.5(4) . .
C3 C2 C1 C10 -179.7(4) . .
C3 C16 C21 C20 -174.4(4) . .
C8 C9 C40 C41 -37.1(7) . .
C8 C9 C40 C45 145.6(5) . .
C6 N4 N2AA Cu2 166.6(2) . .
C6 N4 N2AA C4 1.2(4) . .
C6 C5 C4 N2AA 0.1(4) . .
C6 C5 C4 C22 -174.6(4) . .
C6 C28 C29 C30 179.1(2) . .
C6 C28 C33 C32 -179.1(2) . .
C9 N6 N5 Cu2 -175.9(2) . .
C9 N6 N5 C7 -0.4(4) . .
C9 C40 C41 C42 -178.5(4) . .
C9 C40 C45 C44 177.9(4) . .
C40 C41 C42 C43 0.4(8) . .
C5 C6 C28 C29 129.9(4) . .
C5 C6 C28 C33 -51.0(5) . .
C5 C4 C22 C23 -135.2(5) . .
C5 C4 C22 C27 44.7(6) . .
C16 C21 C20 C19 0.7(6) . .
C19 C18 C17 C16 1.1(6) . .
C24 C25 C26 C27 -2.1(9) . .
C37 C36 C35 C34 -1.0(7) . .
C12 C13 C14 C15 1.1(8) . .
C4 C22 C23 C24 -179.1(4) . .
C4 C22 C27 C26 178.6(5) . .
C22 C27 C26 C25 2.0(9) . .
C36 C37 C38 C39 0.3(8) . .
C35 C34 C7 N5 -133.5(4) . .
C35 C34 C7 C8 48.1(6) . .
C35 C34 C39 C38 -0.5(6) . .
C23 C24 C25 C26 1.7(9) . .
C23 C22 C27 C26 -1.5(7) . .
C39 C34 C7 N5 46.3(5) . .
C39 C34 C7 C8 -132.1(4) . .
C39 C34 C35 C36 1.1(6) . .
C15 C10 C11 C12 2.5(7) . .
C44 C43 C42 C41 1.0(9) . .
C41 C40 C45 C44 0.4(7) . .
C27 C22 C23 C24 1.0(7) . .
C43 C44 C45 C40 1.0(8) . .
C38 C37 C36 C35 0.3(7) . .
C45 C40 C41 C42 -1.2(7) . .
C45 C44 C43 C42 -1.7(9) . .
C25 C24 C23 C22 -1.2(7) . .
O3 Cu3 O3 Cu3 -1.2(3) 2_655 2_655
C28 C6 C5 Cl2 3.2(6) . .
C28 C6 C5 C4 -172.5(4) . .
C28 C29 C30 C31 0.0 . .
C29 C28 C33 C32 0.0 . .
C29 C30 C31 C32 0.0 . .
C30 C31 C32 C33 0.0 . .
C31 C32 C33 C28 0.0 . .
C33 C28 C29 C30 0.0 . .
O2 Cu2 O1 Cu1 5.40(12) . .
O2 Cu2 O1 C46A 178.8(5) . .
